data_4334568
loop_
_publ_author_name
'Anuj Kumar Sharma'
'Francesc Lloret'
'Rabindranath Mukherjee'

_publ_contact_author
; Rabindranath Mukherjee
  Department of Chemistry
  Indian Institute of Technology
  Kanpur 208016
  INDIA
;
_publ_contact_author_email rnm@iitk.ac.in
_publ_contact_author_fax '+91 (512) 2597437'
_publ_contact_author_phone '+91 (512) 2597437'
_publ_section_title
;
 Phenolate- and Acetate (Both \m2-1,1 and \m2-1,3 Modes)-Bridged Linear
 CoII3 and CoII2MnII Trimers: Magnetostructural Studies
;
_journal_name_full 'Inorganic Chemistry'
_journal_page_first 4825
_journal_page_last 4833
_journal_paper_doi 10.1021/ic302259t
_journal_volume 52
_journal_year 2013
_chemical_formula_moiety 'C46 H60 Co2 Mn N4 O18'
_chemical_formula_sum 'C46 H60 Co2 Mn N4 O18'
_chemical_formula_weight 1129.78
_chemical_name_systematic
;
 ?
;
_space_group_IT_number 2
_symmetry_cell_setting triclinic
_symmetry_space_group_name_Hall '-P 1'
_symmetry_space_group_name_H-M 'P -1'
_atom_sites_solution_hydrogens geom
_atom_sites_solution_primary direct
_atom_sites_solution_secondary difmap
_audit_creation_method SHELXL-97
_cell_angle_alpha 79.839(5)
_cell_angle_beta 82.283(5)
_cell_angle_gamma 85.919(5)
_cell_formula_units_Z 1
_cell_length_a 9.454(5)
_cell_length_b 11.068(5)
_cell_length_c 13.418(5)
_cell_measurement_temperature 100(2)
_cell_volume 1367.9(11)
_computing_cell_refinement 'Bruker SMART'
_computing_data_collection 'Bruker SMART APEX'
_computing_data_reduction 'Bruker SAINT PLUS'
_computing_molecular_graphics 'Ortep-3 for Windows (Farrugia, 1997)'
_computing_publication_material 'WinGX publication routines (Farrugia, 1999)'
_computing_structure_refinement 'SHELXL-97 (Sheldrick, 1997)'
_computing_structure_solution 'SIR97(Altomare, et. al. 1999)'
_diffrn_ambient_temperature 100(2)
_diffrn_measured_fraction_theta_full 0.947
_diffrn_measured_fraction_theta_max 0.947
_diffrn_measurement_device_type 'CCD area detector'
_diffrn_measurement_method 'phi and omega scans'
_diffrn_radiation_monochromator graphite
_diffrn_radiation_source 'fine-focus sealed tube'
_diffrn_radiation_type MoK\a
_diffrn_radiation_wavelength 0.71069
_diffrn_reflns_av_R_equivalents 0.0177
_diffrn_reflns_av_sigmaI/netI 0.0413
_diffrn_reflns_limit_h_max 11
_diffrn_reflns_limit_h_min -12
_diffrn_reflns_limit_k_max 14
_diffrn_reflns_limit_k_min -13
_diffrn_reflns_limit_l_max 17
_diffrn_reflns_limit_l_min -15
_diffrn_reflns_number 9054
_diffrn_reflns_theta_full 28.28
_diffrn_reflns_theta_max 28.28
_diffrn_reflns_theta_min 2.51
_exptl_absorpt_coefficient_mu 0.897
_exptl_absorpt_correction_T_max 0.8410
_exptl_absorpt_correction_T_min 0.7746
_exptl_absorpt_correction_type empirical
_exptl_absorpt_process_details SADABS
_exptl_crystal_colour Pink
_exptl_crystal_density_diffrn 1.372
_exptl_crystal_description Block
_exptl_crystal_F_000 587
_exptl_crystal_size_max 0.30
_exptl_crystal_size_mid 0.20
_exptl_crystal_size_min 0.20
_refine_diff_density_max 0.915
_refine_diff_density_min -1.024
_refine_diff_density_rms 0.152
_refine_ls_extinction_method none
_refine_ls_goodness_of_fit_ref 1.166
_refine_ls_hydrogen_treatment constr
_refine_ls_matrix_type full
_refine_ls_number_parameters 323
_refine_ls_number_reflns 6428
_refine_ls_number_restraints 0
_refine_ls_restrained_S_all 1.166
_refine_ls_R_factor_all 0.0754
_refine_ls_R_factor_gt 0.0537
_refine_ls_shift/su_max 0.009
_refine_ls_shift/su_mean 0.001
_refine_ls_structure_factor_coef Fsqd
_refine_ls_weighting_details 'calc w=1/[\s^2^(Fo^2^)+(0.0382P)^2^+6.1671P] where P=(Fo^2^+2Fc^2^)/3'
_refine_ls_weighting_scheme calc
_refine_ls_wR_factor_gt 0.1169
_refine_ls_wR_factor_ref 0.1627
_reflns_number_gt 5315
_reflns_number_total 6428
_reflns_threshold_expression >2sigma(I)
_cod_data_source_file ic302259t_si_002_3.cif
_cod_data_source_block Co2Mn
_cod_database_code 4334568

loop_
_symmetry_equiv_pos_as_xyz
'x, y, z'
'-x, -y, -z'

loop_
_atom_site_label
_atom_site_type_symbol
_atom_site_fract_x
_atom_site_fract_y
_atom_site_fract_z
_atom_site_U_iso_or_equiv
_atom_site_adp_type
_atom_site_occupancy
_atom_site_symmetry_multiplicity
_atom_site_calc_flag
_atom_site_refinement_flags
_atom_site_disorder_assembly
_atom_site_disorder_group
Co1 Co 0.60154(5) 0.62177(5) 0.67502(4) 0.01596(14) Uani 1 1 d . . .
Mn Mn 0.5000 0.5000 0.5000 0.01234(17) Uani 1 2 d S . .
O1 O 0.4549(3) 0.6508(2) 0.57720(19) 0.0163(5) Uani 1 1 d . . .
O2 O 0.7646(3) 0.6649(3) 0.5552(2) 0.0197(6) Uani 1 1 d . . .
O3 O 0.6881(3) 0.5846(3) 0.4307(2) 0.0206(6) Uani 1 1 d . . .
O4 O 0.6038(3) 0.4367(2) 0.63795(19) 0.0177(5) Uani 1 1 d . . .
O5 O 0.6772(4) 0.3290(3) 0.7786(2) 0.0313(7) Uani 1 1 d . . .
O6 O 0.7566(3) 0.5509(3) 0.7756(2) 0.0224(6) Uani 1 1 d . . .
N1 N 0.4383(4) 0.5740(3) 0.8031(2) 0.0198(7) Uani 1 1 d . . .
N2 N 0.5871(3) 0.8096(3) 0.7035(2) 0.0174(6) Uani 1 1 d . . .
C1 C 0.3451(4) 0.4902(4) 0.7977(3) 0.0199(8) Uani 1 1 d . . .
H1 H 0.3489 0.4586 0.7359 0.024 Uiso 1 1 calc R . .
C2 C 0.2441(4) 0.4478(4) 0.8778(3) 0.0244(8) Uani 1 1 d . . .
H2 H 0.1803 0.3879 0.8712 0.029 Uiso 1 1 calc R . .
C3 C 0.2367(5) 0.4937(4) 0.9678(3) 0.0256(9) Uani 1 1 d . . .
H3 H 0.1697 0.4646 1.0249 0.031 Uiso 1 1 calc R . .
C4 C 0.3297(5) 0.5833(4) 0.9725(3) 0.0255(9) Uani 1 1 d . . .
H4 H 0.3249 0.6183 1.0328 0.031 Uiso 1 1 calc R . .
C5 C 0.4292(4) 0.6220(4) 0.8900(3) 0.0206(8) Uani 1 1 d . . .
C6 C 0.5226(5) 0.7265(4) 0.8895(3) 0.0225(8) Uani 1 1 d . . .
H6A H 0.6241 0.6964 0.8835 0.027 Uiso 1 1 calc R . .
H6B H 0.5001 0.7578 0.9549 0.027 Uiso 1 1 calc R . .
C7 C 0.5004(4) 0.8308(4) 0.8011(3) 0.0234(8) Uani 1 1 d . . .
H7A H 0.3979 0.8392 0.7914 0.028 Uiso 1 1 calc R . .
H7B H 0.5268 0.9088 0.8185 0.028 Uiso 1 1 calc R . .
C8 C 0.7335(4) 0.8515(4) 0.7020(3) 0.0237(8) Uani 1 1 d . . .
H8A H 0.7919 0.8380 0.6385 0.035 Uiso 1 1 calc R . .
H8B H 0.7769 0.8050 0.7603 0.035 Uiso 1 1 calc R . .
H8C H 0.7283 0.9393 0.7061 0.035 Uiso 1 1 calc R . .
C9 C 0.5250(4) 0.8846(3) 0.6150(3) 0.0198(8) Uani 1 1 d . . .
H9A H 0.5878 0.8733 0.5517 0.024 Uiso 1 1 calc R . .
H9B H 0.5245 0.9724 0.6213 0.024 Uiso 1 1 calc R . .
C10 C 0.3755(4) 0.8542(4) 0.6045(3) 0.0193(7) Uani 1 1 d . . .
C11 C 0.2642(4) 0.9426(4) 0.6080(3) 0.0246(8) Uani 1 1 d . . .
H11 H 0.2824 1.0207 0.6225 0.030 Uiso 1 1 calc R . .
C12 C 0.1280(4) 0.9212(4) 0.5911(3) 0.0253(9) Uani 1 1 d . . .
H12 H 0.0541 0.9839 0.5925 0.030 Uiso 1 1 calc R . .
C13 C 0.1009(4) 0.8054(4) 0.5718(3) 0.0258(9) Uani 1 1 d . . .
H13 H 0.0075 0.7886 0.5612 0.031 Uiso 1 1 calc R . .
C14 C 0.2097(4) 0.7152(4) 0.5683(3) 0.0202(8) Uani 1 1 d . . .
H14 H 0.1901 0.6370 0.5549 0.024 Uiso 1 1 calc R . .
C15 C 0.3488(4) 0.7377(3) 0.5842(3) 0.0169(7) Uani 1 1 d . . .
C16 C 0.7712(4) 0.6448(4) 0.4651(3) 0.0210(8) Uani 1 1 d . . .
C17 C 0.8953(5) 0.6998(5) 0.3906(4) 0.0337(10) Uani 1 1 d . . .
H17A H 0.8908 0.6785 0.3233 0.051 Uiso 1 1 calc R . .
H17B H 0.9857 0.6668 0.4150 0.051 Uiso 1 1 calc R . .
H17C H 0.8891 0.7894 0.3856 0.051 Uiso 1 1 calc R . .
C18 C 0.6214(4) 0.3350(4) 0.6981(3) 0.0228(8) Uani 1 1 d . . .
C19 C 0.5728(5) 0.2197(4) 0.6727(3) 0.0300(10) Uani 1 1 d . . .
H19A H 0.5313 0.2387 0.6083 0.045 Uiso 1 1 calc R . .
H19B H 0.5007 0.1839 0.7273 0.045 Uiso 1 1 calc R . .
H19C H 0.6546 0.1609 0.6658 0.045 Uiso 1 1 calc R . .
C20 C 0.9088(4) 0.5517(4) 0.7457(4) 0.0291(9) Uani 1 1 d . . .
H20A H 0.9583 0.5147 0.8042 0.044 Uiso 1 1 calc R . .
H20B H 0.9369 0.6366 0.7225 0.044 Uiso 1 1 calc R . .
H20C H 0.9346 0.5044 0.6902 0.044 Uiso 1 1 calc R . .
O1S O 0.7346(4) 0.8997(3) 0.9760(3) 0.0437(9) Uani 1 1 d . . .
O2SA O 0.0472(5) 0.2663(4) 1.0768(3) 0.0396(10) Uiso 0.85 1 d P A 1
O2SB O 0.002(3) 0.227(3) 1.025(2) 0.053(7) Uiso 0.15 1 d P A 2
O3S O 0.7850(5) 0.1318(4) 0.8965(3) 0.0579(12) Uani 1 1 d . . .
C1S C 0.6581(6) 0.8959(5) 1.0749(4) 0.0432(12) Uani 1 1 d . . .
H1S1 H 0.7129 0.9346 1.1168 0.065 Uiso 1 1 calc R . .
H1S2 H 0.6434 0.8103 1.1067 0.065 Uiso 1 1 calc R . .
H1S3 H 0.5652 0.9404 1.0697 0.065 Uiso 1 1 calc R . .
C2S C -0.0653(5) 0.1991(5) 1.1366(4) 0.0411(12) Uani 1 1 d . . .
C3S C 0.9297(8) 0.1499(7) 0.8752(6) 0.0645(18) Uani 1 1 d . . .
H3S1 H 0.9489 0.2305 0.8896 0.097 Uiso 1 1 calc R . .
H3S2 H 0.9610 0.1463 0.8031 0.097 Uiso 1 1 calc R . .
H3S3 H 0.9820 0.0856 0.9179 0.097 Uiso 1 1 calc R . .

loop_
_atom_site_aniso_label
_atom_site_aniso_U_11
_atom_site_aniso_U_22
_atom_site_aniso_U_33
_atom_site_aniso_U_23
_atom_site_aniso_U_13
_atom_site_aniso_U_12
Co1 0.0170(3) 0.0156(3) 0.0162(3) -0.00447(18) -0.00312(19) -0.00026(18)
Mn 0.0146(4) 0.0116(4) 0.0119(3) -0.0050(3) -0.0014(3) -0.0010(3)
O1 0.0148(12) 0.0199(13) 0.0176(13) -0.0106(10) -0.0067(10) 0.0033(10)
O2 0.0191(13) 0.0219(14) 0.0196(13) -0.0071(11) -0.0039(10) 0.0006(10)
O3 0.0175(13) 0.0229(14) 0.0234(14) -0.0096(11) -0.0001(11) -0.0061(11)
O4 0.0244(14) 0.0151(13) 0.0151(12) -0.0052(10) -0.0054(10) 0.0019(10)
O5 0.0454(19) 0.0221(16) 0.0281(16) -0.0004(12) -0.0168(14) 0.0001(13)
O6 0.0171(13) 0.0256(15) 0.0251(14) -0.0059(11) -0.0055(11) 0.0035(11)
N1 0.0246(17) 0.0183(16) 0.0177(15) -0.0054(12) -0.0051(13) 0.0015(13)
N2 0.0178(15) 0.0174(16) 0.0191(16) -0.0089(12) -0.0025(12) 0.0002(12)
C1 0.0191(18) 0.0192(19) 0.0215(19) -0.0013(14) -0.0044(15) -0.0036(14)
C2 0.0194(19) 0.025(2) 0.029(2) -0.0049(16) -0.0038(16) 0.0003(15)
C3 0.027(2) 0.032(2) 0.0151(18) 0.0002(16) 0.0017(16) -0.0007(17)
C4 0.029(2) 0.027(2) 0.0198(19) -0.0067(16) -0.0021(16) 0.0050(17)
C5 0.0247(19) 0.0196(19) 0.0172(18) -0.0014(14) -0.0055(15) 0.0031(15)
C6 0.030(2) 0.024(2) 0.0175(18) -0.0098(15) -0.0080(16) 0.0012(16)
C7 0.024(2) 0.022(2) 0.024(2) -0.0075(16) -0.0014(16) 0.0023(15)
C8 0.0199(19) 0.023(2) 0.031(2) -0.0086(16) -0.0058(16) -0.0076(15)
C9 0.0254(19) 0.0106(17) 0.0233(19) -0.0021(14) -0.0038(15) 0.0006(14)
C10 0.0196(18) 0.0205(19) 0.0183(18) -0.0049(14) -0.0021(14) 0.0001(14)
C11 0.025(2) 0.024(2) 0.024(2) -0.0046(16) 0.0023(16) 0.0017(16)
C12 0.0173(18) 0.030(2) 0.027(2) -0.0075(17) -0.0005(16) 0.0086(16)
C13 0.0163(18) 0.036(2) 0.025(2) -0.0074(17) -0.0021(16) 0.0014(16)
C14 0.0192(18) 0.022(2) 0.0202(18) -0.0037(15) -0.0044(15) -0.0032(15)
C15 0.0175(17) 0.0178(18) 0.0155(17) -0.0015(13) -0.0055(14) 0.0015(13)
C16 0.0242(19) 0.0169(18) 0.0208(19) -0.0026(14) -0.0026(15) 0.0041(15)
C17 0.035(2) 0.041(3) 0.026(2) -0.0084(19) 0.0034(19) -0.018(2)
C18 0.028(2) 0.0197(19) 0.0198(19) -0.0020(15) 0.0009(16) -0.0023(15)
C19 0.046(3) 0.020(2) 0.024(2) -0.0051(16) -0.0045(19) -0.0018(18)
C20 0.0176(19) 0.034(2) 0.037(2) -0.0128(19) -0.0065(17) 0.0076(17)
O1S 0.045(2) 0.040(2) 0.045(2) -0.0134(17) 0.0051(17) -0.0016(16)
O3S 0.058(3) 0.045(2) 0.063(3) 0.019(2) -0.017(2) -0.005(2)
C1S 0.046(3) 0.041(3) 0.039(3) -0.009(2) 0.002(2) 0.006(2)
C2S 0.033(3) 0.048(3) 0.040(3) -0.004(2) 0.005(2) -0.009(2)
C3S 0.067(4) 0.057(4) 0.064(4) 0.009(3) -0.010(4) -0.009(3)

loop_
_atom_type_symbol
_atom_type_description
_atom_type_scat_dispersion_real
_atom_type_scat_dispersion_imag
_atom_type_scat_source
C C 0.0033 0.0016 'International Tables Vol C Tables 4.2.6.8 and 6.1.1.4'
H H 0.0000 0.0000 'International Tables Vol C Tables 4.2.6.8 and 6.1.1.4'
N N 0.0061 0.0033 'International Tables Vol C Tables 4.2.6.8 and 6.1.1.4'
O O 0.0106 0.0060 'International Tables Vol C Tables 4.2.6.8 and 6.1.1.4'
Co Co 0.3494 0.9721 'International Tables Vol C Tables 4.2.6.8 and 6.1.1.4'
Mn Mn 0.3368 0.7283 'International Tables Vol C Tables 4.2.6.8 and 6.1.1.4'

loop_
_geom_angle_atom_site_label_1
_geom_angle_atom_site_label_2
_geom_angle_atom_site_label_3
_geom_angle
_geom_angle_site_symmetry_1
_geom_angle_site_symmetry_3
O1 Co1 O2 90.79(11) . .
O1 Co1 O6 167.83(11) . .
O2 Co1 O6 90.28(11) . .
O1 Co1 N1 91.29(12) . .
O2 Co1 N1 177.85(12) . .
O6 Co1 N1 87.57(12) . .
O1 Co1 N2 94.72(11) . .
O2 Co1 N2 90.72(12) . .
O6 Co1 N2 97.38(12) . .
N1 Co1 N2 89.65(12) . .
O1 Co1 O4 80.81(10) . .
O2 Co1 O4 89.22(11) . .
O6 Co1 O4 87.09(10) . .
N1 Co1 O4 90.57(11) . .
N2 Co1 O4 175.53(11) . .
O3 Mn O3 180.00(14) . 2_666
O3 Mn O1 87.10(11) . .
O3 Mn O1 92.90(11) 2_666 .
O3 Mn O1 92.90(10) . 2_666
O3 Mn O1 87.10(11) 2_666 2_666
O1 Mn O1 180.00(11) . 2_666
O3 Mn O4 91.07(11) . 2_666
O3 Mn O4 88.93(11) 2_666 2_666
O1 Mn O4 101.44(10) . 2_666
O1 Mn O4 78.56(10) 2_666 2_666
O3 Mn O4 88.93(11) . .
O3 Mn O4 91.07(11) 2_666 .
O1 Mn O4 78.56(10) . .
O1 Mn O4 101.44(10) 2_666 .
O4 Mn O4 180.000(1) 2_666 .
C15 O1 Co1 121.3(2) . .
C15 O1 Mn 136.1(2) . .
Co1 O1 Mn 101.64(11) . .
C16 O2 Co1 127.7(3) . .
C16 O3 Mn 130.9(3) . .
C18 O4 Co1 126.9(2) . .
C18 O4 Mn 136.6(3) . .
Co1 O4 Mn 93.30(10) . .
C20 O6 Co1 123.9(3) . .
C1 N1 C5 118.3(4) . .
C1 N1 Co1 118.8(3) . .
C5 N1 Co1 122.9(3) . .
C8 N2 C9 107.4(3) . .
C8 N2 C7 108.5(3) . .
C9 N2 C7 110.2(3) . .
C8 N2 Co1 109.2(2) . .
C9 N2 Co1 105.6(2) . .
C7 N2 Co1 115.7(2) . .
N1 C1 C2 122.9(4) . .
C1 C2 C3 119.1(4) . .
C2 C3 C4 118.1(4) . .
C5 C4 C3 120.2(4) . .
N1 C5 C4 121.2(4) . .
N1 C5 C6 117.2(3) . .
C4 C5 C6 121.3(4) . .
C5 C6 C7 111.2(3) . .
N2 C7 C6 112.4(3) . .
N2 C9 C10 114.6(3) . .
C11 C10 C15 119.1(4) . .
C11 C10 C9 120.5(4) . .
C15 C10 C9 120.3(3) . .
C12 C11 C10 122.3(4) . .
C11 C12 C13 118.7(4) . .
C14 C13 C12 120.3(4) . .
C13 C14 C15 120.9(4) . .
O1 C15 C14 120.5(3) . .
O1 C15 C10 120.8(3) . .
C14 C15 C10 118.7(3) . .
O3 C16 O2 127.2(4) . .
O3 C16 C17 116.8(4) . .
O2 C16 C17 116.0(4) . .
O5 C18 O4 122.0(4) . .
O5 C18 C19 118.7(4) . .
O4 C18 C19 119.3(4) . .
O2SA C2S O2SB 40.9(11) . .

loop_
_geom_bond_atom_site_label_1
_geom_bond_atom_site_label_2
_geom_bond_distance
_geom_bond_site_symmetry_2
Co1 O1 2.006(3) .
Co1 O2 2.088(3) .
Co1 O6 2.140(3) .
Co1 N1 2.167(3) .
Co1 N2 2.171(3) .
Co1 O4 2.189(3) .
Mn O3 2.094(3) .
Mn O3 2.094(3) 2_666
Mn O1 2.105(3) .
Mn O1 2.105(3) 2_666
Mn O4 2.194(3) 2_666
Mn O4 2.194(3) .
O1 C15 1.345(4) .
O2 C16 1.260(5) .
O3 C16 1.247(5) .
O4 C18 1.278(5) .
O5 C18 1.254(5) .
O6 C20 1.440(5) .
N1 C1 1.342(5) .
N1 C5 1.355(5) .
N2 C8 1.487(5) .
N2 C9 1.488(5) .
N2 C7 1.495(5) .
C1 C2 1.377(6) .
C2 C3 1.383(6) .
C3 C4 1.387(6) .
C4 C5 1.380(6) .
C5 C6 1.503(6) .
C6 C7 1.528(6) .
C9 C10 1.506(5) .
C10 C11 1.387(5) .
C10 C15 1.411(5) .
C11 C12 1.382(6) .
C12 C13 1.398(6) .
C13 C14 1.383(6) .
C14 C15 1.406(5) .
C16 C17 1.522(6) .
C18 C19 1.496(6) .
O1S C1S 1.420(6) .
O2SA C2S 1.415(6) .
O2SB C2S 1.54(3) .
O3S C3S 1.381(8) .
